data_7117071
loop_
_publ_author_name
'Koichi Tanaka'
'Tomoharu Iwashita'
'Erika Yoshida'
'Tomomi Ishikawa'
'Shinya Otuka'
'Zofia Urbanczyk-Lipkowska'
'Hiroki Takahashi'

_publ_section_title
;
 Solvent-dependent strong asymmetric amplification in the catalytic
 enantioselective Henry reaction using the
 trans-N,N'-bis-biphenyl-4-ylmethyl-cyclohexane-1,2-diamine-CuCl2 complex
;
_journal_name_full Chem.Commun.
_journal_page_first 7907
_journal_paper_doi 10.1039/C5cc02302E
_journal_volume 51
_journal_year 2015
_chemical_absolute_configuration rmad
_chemical_formula_sum 'C40 H50 Cl2 Cu N2 O2'
_chemical_formula_weight 725.26
_chemical_name_systematic '(R,R)-trans-N,N'-bis-biphenyl-4-ylmethyl-cyclohexane-1,2-diamine -CuCl2 complex'
_space_group_IT_number 5
_symmetry_cell_setting monoclinic
_symmetry_space_group_name_Hall 'C 2y'
_symmetry_space_group_name_H-M 'C 1 2 1'
_atom_sites_solution_hydrogens geom
_atom_sites_solution_primary direct
_atom_sites_solution_secondary difmap
_audit_creation_method SHELXL-97
_audit_update_record
;
2014-12-10 deposited with the CCDC.
2015-04-02 downloaded from the CCDC.
;
_cell_angle_alpha 90.00
_cell_angle_beta 117.341(3)
_cell_angle_gamma 90.00
_cell_formula_units_Z 2
_cell_length_a 13.608(3)
_cell_length_b 10.347(2)
_cell_length_c 14.528(4)
_cell_measurement_reflns_used 3446
_cell_measurement_temperature 100(2)
_cell_measurement_theta_max 27.5
_cell_measurement_theta_min 3.2
_cell_volume 1817.1(7)
_computing_structure_refinement 'SHELXL-97 (Sheldrick, 1997)'
_computing_structure_solution 'SHELXS-97 (Sheldrick, 1990)'
_diffrn_ambient_temperature 100(2)
_diffrn_measured_fraction_theta_full 0.996
_diffrn_measured_fraction_theta_max 0.996
_diffrn_radiation_monochromator graphite
_diffrn_radiation_source 'fine-focus sealed tube'
_diffrn_radiation_type MoK\a
_diffrn_radiation_wavelength 0.71075
_diffrn_reflns_av_R_equivalents 0.0200
_diffrn_reflns_av_sigmaI/netI 0.0652
_diffrn_reflns_limit_h_max 17
_diffrn_reflns_limit_h_min -17
_diffrn_reflns_limit_k_max 13
_diffrn_reflns_limit_k_min -13
_diffrn_reflns_limit_l_max 18
_diffrn_reflns_limit_l_min -18
_diffrn_reflns_number 7381
_diffrn_reflns_theta_full 27.49
_diffrn_reflns_theta_max 27.49
_diffrn_reflns_theta_min 3.16
_exptl_absorpt_coefficient_mu 0.785
_exptl_absorpt_correction_T_max 0.9048
_exptl_absorpt_correction_T_min 0.8401
_exptl_absorpt_correction_type numerical
_exptl_absorpt_process_details '(CrystalClear; Rigaku/MSC, 2006)'
_exptl_crystal_colour Blue
_exptl_crystal_density_diffrn 1.326
_exptl_crystal_density_method 'not measured'
_exptl_crystal_description Prism
_exptl_crystal_F_000 766
_exptl_crystal_recrystallization_method 'Re-crystallisation from solvent: THF'
_exptl_crystal_size_max 0.23
_exptl_crystal_size_mid 0.18
_exptl_crystal_size_min 0.13
_refine_diff_density_max 0.472
_refine_diff_density_min -0.264
_refine_diff_density_rms 0.042
_refine_ls_abs_structure_details 'Flack H D (1983), Acta Cryst. A39, 876-881'
_refine_ls_abs_structure_Flack 0.017(6)
_refine_ls_extinction_method none
_refine_ls_goodness_of_fit_ref 0.866
_refine_ls_hydrogen_treatment mixed
_refine_ls_matrix_type full
_refine_ls_number_parameters 288
_refine_ls_number_reflns 4090
_refine_ls_number_restraints 1
_refine_ls_restrained_S_all 0.866
_refine_ls_R_factor_all 0.0252
_refine_ls_R_factor_gt 0.0224
_refine_ls_shift/su_max 0.004
_refine_ls_shift/su_mean 0.000
_refine_ls_structure_factor_coef Fsqd
_refine_ls_weighting_details 'calc w=1/[\s^2^(Fo^2^)+(0.0016P)^2^+0.0000P] where P=(Fo^2^+2Fc^2^)/3'
_refine_ls_weighting_scheme calc
_refine_ls_wR_factor_gt 0.0371
_refine_ls_wR_factor_ref 0.0374
_reflns_number_gt 3676
_reflns_number_total 4090
_reflns_threshold_expression >2sigma(I)
_cod_data_source_file c5cc02302e2.cif
_cod_data_source_block chxdamcu
_cod_original_sg_symbol_H-M 'C 2 '
_cod_database_code 7117071

loop_
_symmetry_equiv_pos_as_xyz
'x, y, z'
'-x, y, -z'
'x+1/2, y+1/2, z'
'-x+1/2, y+1/2, -z'

loop_
_atom_site_label
_atom_site_type_symbol
_atom_site_fract_x
_atom_site_fract_y
_atom_site_fract_z
_atom_site_U_iso_or_equiv
_atom_site_adp_type
_atom_site_occupancy
_atom_site_symmetry_multiplicity
_atom_site_calc_flag
_atom_site_refinement_flags
_atom_site_disorder_assembly
_atom_site_disorder_group
C1 C 0.93688(13) 0.63355(16) 0.97260(13) 0.0097(4) Uani 1 1 d . . .
H1 H 0.9140(13) 0.6299(15) 0.8963(11) 0.012 Uiso 1 1 d . . .
C2 C 0.89242(15) 0.51400(16) 1.00135(15) 0.0131(4) Uani 1 1 d . . .
H2 H 0.8108(14) 0.5171(15) 0.9658(12) 0.016 Uiso 1 1 d . . .
H3 H 0.9127(13) 0.5130(15) 1.0750(13) 0.016 Uiso 1 1 d . . .
C3 C 0.93688(12) 0.3916(2) 0.97479(13) 0.0147(4) Uani 1 1 d . . .
H4 H 0.9106(14) 0.3169(15) 1.0016(13) 0.018 Uiso 1 1 d . . .
H5 H 0.9092(12) 0.398(2) 0.8985(11) 0.018 Uiso 1 1 d . . .
C4 C 0.77782(15) 0.78351(18) 0.93354(14) 0.0131(4) Uani 1 1 d . . .
H6 H 0.7380(13) 0.7163(15) 0.9550(12) 0.016 Uiso 1 1 d . . .
H7 H 0.7624(12) 0.8654(14) 0.9582(11) 0.016 Uiso 1 1 d . . .
C5 C 0.74384(13) 0.78966(16) 0.81988(13) 0.0133(4) Uani 1 1 d . . .
C6 C 0.69485(15) 0.68309(17) 0.75635(14) 0.0163(4) Uani 1 1 d . . .
H8 H 0.6854(14) 0.6088(16) 0.7851(12) 0.020 Uiso 1 1 d . . .
C7 C 0.66270(15) 0.68767(18) 0.65150(15) 0.0172(4) Uani 1 1 d . . .
H9 H 0.6301(14) 0.6129(17) 0.6090(12) 0.021 Uiso 1 1 d . . .
C8 C 0.67630(13) 0.79952(17) 0.60482(14) 0.0147(4) Uani 1 1 d . . .
C9 C 0.72357(12) 0.9066(2) 0.66816(13) 0.0173(4) Uani 1 1 d . . .
H10 H 0.7312(14) 0.9806(16) 0.6369(13) 0.021 Uiso 1 1 d . . .
C10 C 0.75711(12) 0.9014(2) 0.77356(12) 0.0156(3) Uani 1 1 d . . .
H11 H 0.7875(13) 0.9867(16) 0.8193(12) 0.019 Uiso 1 1 d . . .
C11 C 0.63780(14) 0.80328(18) 0.49089(14) 0.0166(4) Uani 1 1 d . . .
C12 C 0.64507(15) 0.69382(18) 0.43808(15) 0.0197(4) Uani 1 1 d . . .
H12 H 0.6796(14) 0.6165(16) 0.4765(12) 0.024 Uiso 1 1 d . . .
C13 C 0.60117(15) 0.69417(19) 0.33137(15) 0.0218(5) Uani 1 1 d . . .
H13 H 0.6046(15) 0.6219(16) 0.2963(13) 0.026 Uiso 1 1 d . . .
C14 C 0.55075(15) 0.8034(2) 0.27535(15) 0.0222(5) Uani 1 1 d . . .
H14 H 0.5203(15) 0.7987(17) 0.2039(14) 0.027 Uiso 1 1 d . . .
C15 C 0.54555(14) 0.9145(2) 0.32622(13) 0.0234(4) Uani 1 1 d . . .
H15 H 0.5100(14) 0.9996(16) 0.2834(13) 0.028 Uiso 1 1 d . . .
C16 C 0.58899(14) 0.9145(2) 0.43291(13) 0.0198(4) Uani 1 1 d . . .
H16 H 0.5872(14) 0.9803(17) 0.4657(14) 0.024 Uiso 1 1 d . . .
N1 N 0.89935(11) 0.75776(14) 0.99770(10) 0.0096(3) Uani 1 1 d . . .
H17 H 0.9115(13) 0.7549(17) 1.0595(12) 0.012 Uiso 1 1 d . . .
Cu1 Cu 1.0000 0.90116(2) 1.0000 0.01268(8) Uani 1 2 d S . .
Cl1 Cl 0.93323(4) 1.04091(4) 1.07497(4) 0.02000(12) Uani 1 1 d . . .
O1 O 1.07454(10) 0.71795(11) 0.79057(9) 0.0194(3) Uani 1 1 d . . .
C17 C 0.97763(18) 0.7812(2) 0.71293(17) 0.0269(5) Uani 1 1 d . . .
H18 H 0.9542(15) 0.8464(15) 0.7447(13) 0.032 Uiso 1 1 d . . .
H19 H 0.9184(16) 0.7287(19) 0.6889(14) 0.032 Uiso 1 1 d . . .
C18 C 1.0071(3) 0.8375(3) 0.6348(2) 0.0556(8) Uani 1 1 d . . .
H20 H 0.9513(19) 0.840(2) 0.5677(17) 0.067 Uiso 1 1 d . . .
H21 H 1.010(2) 0.922(2) 0.643(2) 0.067 Uiso 1 1 d . . .
C19 C 1.1232(2) 0.7898(3) 0.66522(19) 0.0407(6) Uani 1 1 d . . .
H22 H 1.1652(17) 0.8447(18) 0.6525(16) 0.049 Uiso 1 1 d . . .
H23 H 1.1191(18) 0.706(2) 0.6303(16) 0.049 Uiso 1 1 d . . .
C20 C 1.16708(18) 0.7665(2) 0.78049(17) 0.0266(5) Uani 1 1 d . . .
H24 H 1.2311(16) 0.7103(17) 0.8154(13) 0.032 Uiso 1 1 d . . .
H25 H 1.1912(14) 0.8498(15) 0.8189(13) 0.032 Uiso 1 1 d . . .

loop_
_atom_site_aniso_label
_atom_site_aniso_U_11
_atom_site_aniso_U_22
_atom_site_aniso_U_33
_atom_site_aniso_U_23
_atom_site_aniso_U_13
_atom_site_aniso_U_12
C1 0.0089(9) 0.0097(9) 0.0106(9) 0.0003(8) 0.0045(8) 0.0010(7)
C2 0.0130(9) 0.0119(10) 0.0154(10) 0.0006(8) 0.0075(8) -0.0003(8)
C3 0.0160(9) 0.0106(9) 0.0195(9) -0.0008(10) 0.0098(8) 0.0003(10)
C4 0.0106(9) 0.0107(10) 0.0189(10) -0.0011(8) 0.0075(8) 0.0008(8)
C5 0.0075(9) 0.0151(10) 0.0160(10) -0.0004(8) 0.0042(8) 0.0026(8)
C6 0.0155(10) 0.0117(10) 0.0207(11) 0.0012(9) 0.0074(9) -0.0017(8)
C7 0.0149(10) 0.0140(10) 0.0177(11) -0.0015(9) 0.0033(8) -0.0021(8)
C8 0.0099(9) 0.0159(10) 0.0153(10) 0.0016(8) 0.0034(8) 0.0016(8)
C9 0.0136(8) 0.0130(9) 0.0206(9) 0.0066(11) 0.0037(7) 0.0013(10)
C10 0.0127(8) 0.0110(8) 0.0197(9) -0.0025(11) 0.0046(7) -0.0015(10)
C11 0.0110(9) 0.0184(10) 0.0179(10) 0.0024(9) 0.0046(8) -0.0009(8)
C12 0.0150(10) 0.0228(11) 0.0193(11) 0.0011(9) 0.0060(9) 0.0028(8)
C13 0.0159(10) 0.0301(12) 0.0181(11) -0.0034(10) 0.0067(9) 0.0009(9)
C14 0.0193(11) 0.0296(12) 0.0162(10) 0.0043(10) 0.0069(9) -0.0036(10)
C15 0.0210(9) 0.0248(12) 0.0196(10) 0.0064(11) 0.0054(8) -0.0021(11)
C16 0.0202(9) 0.0175(11) 0.0197(10) 0.0021(11) 0.0073(8) -0.0022(10)
N1 0.0094(7) 0.0100(7) 0.0090(8) -0.0021(7) 0.0038(7) 0.0007(6)
Cu1 0.01193(15) 0.01101(16) 0.01575(16) 0.000 0.00690(13) 0.000
Cl1 0.0208(3) 0.0145(3) 0.0279(3) -0.0049(2) 0.0140(2) 0.0002(2)
O1 0.0183(7) 0.0223(8) 0.0159(7) 0.0017(6) 0.0064(6) 0.0003(6)
C17 0.0203(12) 0.0281(13) 0.0288(13) 0.0010(11) 0.0081(10) 0.0033(10)
C18 0.0402(16) 0.093(2) 0.0373(16) 0.0314(18) 0.0205(13) 0.0254(18)
C19 0.0465(16) 0.0482(17) 0.0425(16) 0.0121(13) 0.0335(14) 0.0118(14)
C20 0.0185(11) 0.0263(12) 0.0339(14) 0.0048(11) 0.0111(10) 0.0044(10)

loop_
_atom_type_symbol
_atom_type_description
_atom_type_scat_dispersion_real
_atom_type_scat_dispersion_imag
_atom_type_scat_source
C C 0.0033 0.0016 'International Tables Vol C Tables 4.2.6.8 and 6.1.1.4'
H H 0.0000 0.0000 'International Tables Vol C Tables 4.2.6.8 and 6.1.1.4'
N N 0.0061 0.0033 'International Tables Vol C Tables 4.2.6.8 and 6.1.1.4'
O O 0.0106 0.0060 'International Tables Vol C Tables 4.2.6.8 and 6.1.1.4'
Cl Cl 0.1484 0.1585 'International Tables Vol C Tables 4.2.6.8 and 6.1.1.4'
Cu Cu 0.3201 1.2651 'International Tables Vol C Tables 4.2.6.8 and 6.1.1.4'

loop_
_geom_angle_atom_site_label_1
_geom_angle_atom_site_label_2
_geom_angle_atom_site_label_3
_geom_angle
_geom_angle_site_symmetry_1
_geom_angle_site_symmetry_3
N1 C1 C2 114.29(14) . .
N1 C1 C1 107.62(10) . 2_757
C2 C1 C1 110.61(11) . 2_757
N1 C1 H1 109.6(9) . .
C2 C1 H1 108.2(9) . .
C1 C1 H1 106.2(10) 2_757 .
C1 C2 C3 110.61(15) . .
C1 C2 H2 108.9(9) . .
C3 C2 H2 112.1(9) . .
C1 C2 H3 111.3(10) . .
C3 C2 H3 108.8(10) . .
H2 C2 H3 105.0(13) . .
C3 C3 C2 111.57(11) 2_757 .
C3 C3 H4 109.7(10) 2_757 .
C2 C3 H4 106.8(10) . .
C3 C3 H5 107.5(9) 2_757 .
C2 C3 H5 103.6(12) . .
H4 C3 H5 117.6(15) . .
C5 C4 N1 112.70(14) . .
C5 C4 H6 115.5(9) . .
N1 C4 H6 106.2(9) . .
C5 C4 H7 110.9(9) . .
N1 C4 H7 106.6(9) . .
H6 C4 H7 104.2(12) . .
C10 C5 C6 117.77(17) . .
C10 C5 C4 121.72(15) . .
C6 C5 C4 120.50(16) . .
C7 C6 C5 121.08(17) . .
C7 C6 H8 119.6(10) . .
C5 C6 H8 119.3(10) . .
C6 C7 C8 121.30(18) . .
C6 C7 H9 120.0(10) . .
C8 C7 H9 118.7(10) . .
C9 C8 C7 117.51(17) . .
C9 C8 C11 122.19(16) . .
C7 C8 C11 120.27(16) . .
C10 C9 C8 121.2(2) . .
C10 C9 H10 121.6(11) . .
C8 C9 H10 117.3(11) . .
C9 C10 C5 121.15(19) . .
C9 C10 H11 119.6(9) . .
C5 C10 H11 119.0(9) . .
C12 C11 C16 118.02(17) . .
C12 C11 C8 120.77(16) . .
C16 C11 C8 121.15(17) . .
C13 C12 C11 120.72(18) . .
C13 C12 H12 119.8(10) . .
C11 C12 H12 119.5(10) . .
C14 C13 C12 120.42(18) . .
C14 C13 H13 118.6(12) . .
C12 C13 H13 121.0(12) . .
C13 C14 C15 119.94(19) . .
C13 C14 H14 117.7(12) . .
C15 C14 H14 122.4(12) . .
C16 C15 C14 119.8(2) . .
C16 C15 H15 120.3(10) . .
C14 C15 H15 119.9(10) . .
C15 C16 C11 120.99(19) . .
C15 C16 H16 121.9(13) . .
C11 C16 H16 117.1(13) . .
C1 N1 C4 113.87(13) . .
C1 N1 Cu1 109.50(10) . .
C4 N1 Cu1 115.28(11) . .
C1 N1 H17 108.2(13) . .
C4 N1 H17 106.9(12) . .
Cu1 N1 H17 102.2(12) . .
N1 Cu1 N1 84.78(8) 2_757 .
N1 Cu1 Cl1 153.48(4) 2_757 .
N1 Cu1 Cl1 93.40(4) . .
N1 Cu1 Cl1 93.40(4) 2_757 2_757
N1 Cu1 Cl1 153.48(4) . 2_757
Cl1 Cu1 Cl1 99.53(3) . 2_757
C20 O1 C17 107.08(15) . .
O1 C17 C18 107.78(19) . .
O1 C17 H18 109.4(11) . .
C18 C17 H18 111.2(11) . .
O1 C17 H19 111.4(12) . .
C18 C17 H19 116.7(13) . .
H18 C17 H19 100.1(16) . .
C17 C18 C19 105.1(2) . .
C17 C18 H20 116.0(16) . .
C19 C18 H20 124.0(15) . .
C17 C18 H21 107(2) . .
C19 C18 H21 108(2) . .
H20 C18 H21 95(2) . .
C18 C19 C20 101.7(2) . .
C18 C19 H22 114.7(14) . .
C20 C19 H22 111.6(14) . .
C18 C19 H23 109.2(14) . .
C20 C19 H23 109.0(12) . .
H22 C19 H23 110.2(17) . .
O1 C20 C19 104.54(17) . .
O1 C20 H24 110.9(11) . .
C19 C20 H24 118.3(11) . .
O1 C20 H25 109.1(11) . .
C19 C20 H25 110.0(10) . .
H24 C20 H25 103.8(14) . .

loop_
_geom_bond_atom_site_label_1
_geom_bond_atom_site_label_2
_geom_bond_distance
_geom_bond_site_symmetry_2
C1 N1 1.489(2) .
C1 C2 1.517(2) .
C1 C1 1.526(3) 2_757
C1 H1 1.005(14) .
C2 C3 1.527(3) .
C2 H2 0.987(16) .
C2 H3 0.974(17) .
C3 C3 1.527(3) 2_757
C3 H4 1.002(16) .
C3 H5 0.995(14) .
C4 C5 1.498(2) .
C4 N1 1.503(2) .
C4 H6 1.015(16) .
C4 H7 0.980(14) .
C5 C10 1.391(2) .
C5 C6 1.395(2) .
C6 C7 1.379(2) .
C6 H8 0.912(16) .
C7 C8 1.396(2) .
C7 H9 0.962(18) .
C8 C9 1.394(3) .
C8 C11 1.490(2) .
C9 C10 1.383(2) .
C9 H10 0.920(16) .
C10 H11 1.066(16) .
C11 C12 1.397(2) .
C11 C16 1.400(3) .
C12 C13 1.382(2) .
C12 H12 0.965(16) .
C13 C14 1.378(2) .
C13 H13 0.918(16) .
C14 C15 1.386(3) .
C14 H14 0.926(17) .
C15 C16 1.382(2) .
C15 H15 1.059(16) .
C16 H16 0.838(17) .
N1 Cu1 2.0091(15) .
N1 H17 0.835(15) .
Cu1 N1 2.0091(15) 2_757
Cu1 Cl1 2.2387(6) .
Cu1 Cl1 2.2387(6) 2_757
O1 C20 1.425(2) .
O1 C17 1.440(2) .
C17 C18 1.486(4) .
C17 H18 0.951(18) .
C17 H19 0.899(19) .
C18 C19 1.514(4) .
C18 H20 0.92(2) .
C18 H21 0.88(2) .
C19 C20 1.517(3) .
C19 H22 0.88(2) .
C19 H23 1.00(2) .
C20 H24 0.974(19) .
C20 H25 0.996(16) .

loop_
_geom_hbond_atom_site_label_D
_geom_hbond_atom_site_label_H
_geom_hbond_atom_site_label_A
_geom_hbond_distance_DH
_geom_hbond_distance_HA
_geom_hbond_distance_DA
_geom_hbond_angle_DHA
_geom_hbond_site_symmetry_A
N1 H17 O1 0.835(15) 2.132(16) 2.959(2) 170.1(17) 2_757

loop_
_geom_torsion_atom_site_label_1
_geom_torsion_atom_site_label_2
_geom_torsion_atom_site_label_3
_geom_torsion_atom_site_label_4
_geom_torsion
_geom_torsion_site_symmetry_1
_geom_torsion_site_symmetry_2
_geom_torsion_site_symmetry_3
_geom_torsion_site_symmetry_4
N1 C1 C2 C3 -178.91(13) . . . .
C1 C1 C2 C3 -57.3(2) 2_757 . . .
C1 C2 C3 C3 54.9(2) . . . 2_757
N1 C4 C5 C10 -82.2(2) . . . .
N1 C4 C5 C6 99.39(19) . . . .
C10 C5 C6 C7 1.3(3) . . . .
C4 C5 C6 C7 179.69(17) . . . .
C5 C6 C7 C8 -1.0(3) . . . .
C6 C7 C8 C9 0.0(3) . . . .
C6 C7 C8 C11 -178.16(17) . . . .
C7 C8 C9 C10 0.9(2) . . . .
C11 C8 C9 C10 178.95(16) . . . .
C8 C9 C10 C5 -0.7(2) . . . .
C6 C5 C10 C9 -0.4(2) . . . .
C4 C5 C10 C9 -178.84(15) . . . .
C9 C8 C11 C12 146.54(17) . . . .
C7 C8 C11 C12 -35.4(3) . . . .
C9 C8 C11 C16 -36.2(3) . . . .
C7 C8 C11 C16 141.77(18) . . . .
C16 C11 C12 C13 -2.6(3) . . . .
C8 C11 C12 C13 174.68(17) . . . .
C11 C12 C13 C14 0.9(3) . . . .
C12 C13 C14 C15 1.1(3) . . . .
C13 C14 C15 C16 -1.3(3) . . . .
C14 C15 C16 C11 -0.5(3) . . . .
C12 C11 C16 C15 2.4(3) . . . .
C8 C11 C16 C15 -174.90(16) . . . .
C2 C1 N1 C4 -67.76(18) . . . .
C1 C1 N1 C4 168.97(15) 2_757 . . .
C2 C1 N1 Cu1 161.55(11) . . . .
C1 C1 N1 Cu1 38.28(17) 2_757 . . .
C5 C4 N1 C1 -59.95(19) . . . .
C5 C4 N1 Cu1 67.83(16) . . . .
C1 N1 Cu1 N1 -13.97(7) . . . 2_757
C4 N1 Cu1 N1 -143.90(13) . . . 2_757
C1 N1 Cu1 Cl1 -167.43(9) . . . .
C4 N1 Cu1 Cl1 62.63(11) . . . .
C1 N1 Cu1 Cl1 73.19(14) . . . 2_757
C4 N1 Cu1 Cl1 -56.74(16) . . . 2_757
C20 O1 C17 C18 17.5(2) . . . .
O1 C17 C18 C19 6.3(3) . . . .
C17 C18 C19 C20 -25.8(3) . . . .
C17 O1 C20 C19 -34.2(2) . . . .
C18 C19 C20 O1 36.8(3) . . . .
